data_2201028
loop_
_publ_author_name
'Kruszynski, Rafal'
'Bartczak, Tadeusz J.'
'Mikiciuk-Olasik, El\.zbieta'

_publ_section_title
;
 4-(2-Benzylamino-1-oxoethyl)-1,2,3,4-tetrahydro-6,7-dimethylquinoxalin-2-one
;
_journal_issue 4
_journal_name_full 'Acta Crystallographica Section E'
_journal_page_first o461
_journal_page_last o464
_journal_paper_doi 10.1107/S1600536802004993
_journal_volume 58
_journal_year 2002
_chemical_formula_iupac 'C19 H21 N3 O2'
_chemical_formula_moiety 'C19 H21 N3 O2'
_chemical_formula_sum 'C19 H21 N3 O2'
_chemical_formula_weight 323.39
_chemical_name_systematic
;
4-(2-Benzylamino-1-oxoethyl)-1,2,3,4-tetrahydro-6,7-dimethylquinoxalin-2-one
;
_space_group_IT_number 14
_symmetry_cell_setting monoclinic
_symmetry_space_group_name_Hall '-P 2ybc'
_symmetry_space_group_name_H-M 'P 1 21/c 1'
_atom_sites_solution_hydrogens mixed
_atom_sites_solution_primary direct
_atom_sites_solution_secondary direct
_cell_angle_alpha 90.00
_cell_angle_beta 94.45(3)
_cell_angle_gamma 90.00
_cell_formula_units_Z 4
_cell_length_a 15.523(3)
_cell_length_b 14.521(3)
_cell_length_c 7.520(2)
_cell_measurement_reflns_used 99
_cell_measurement_temperature 291.0(10)
_cell_measurement_theta_max 22
_cell_measurement_theta_min 4
_cell_volume 1690.0(7)
_computing_cell_refinement 'KM-4 Software'
_computing_data_collection 'KM-4 Software (Kuma, 1993)'
_computing_data_reduction 'DATAPROC (Ga\/ldecki et al., 1998)'
_computing_molecular_graphics 'XP in SHELXTL/PC (Sheldrick, 1990b) and ORTEP-3 (Farrugia, 1997)'
_computing_publication_material
;
SHELXL97 (Sheldrick, 1997) and PLATON (Spek, 1990)
;
_computing_structure_refinement 'SHELXL97 (Sheldrick, 1997)'
_computing_structure_solution 'SHELXS97 (Sheldrick, 1990a)'
_diffrn_ambient_temperature 291.0(10)
_diffrn_measured_fraction_theta_full 0.961
_diffrn_measured_fraction_theta_max 0.961
_diffrn_measurement_device_type 'Kuma KM-4'
_diffrn_measurement_method \w--2\q
_diffrn_radiation_monochromator graphite
_diffrn_radiation_source 'fine-focus sealed tube'
_diffrn_radiation_type MoK\a
_diffrn_radiation_wavelength 0.71073
_diffrn_reflns_av_R_equivalents 0.0594
_diffrn_reflns_av_sigmaI/netI 0.1815
_diffrn_reflns_limit_h_max 20
_diffrn_reflns_limit_h_min -20
_diffrn_reflns_limit_k_max 0
_diffrn_reflns_limit_k_min -18
_diffrn_reflns_limit_l_max 0
_diffrn_reflns_limit_l_min -9
_diffrn_reflns_number 4189
_diffrn_reflns_theta_full 27.56
_diffrn_reflns_theta_max 27.56
_diffrn_reflns_theta_min 1.92
_diffrn_standards_decay_% 7.3
_diffrn_standards_interval_count 100
_diffrn_standards_number 2
_exptl_absorpt_coefficient_mu 0.084
_exptl_absorpt_correction_T_max 0.997
_exptl_absorpt_correction_T_min 0.942
_exptl_absorpt_correction_type numerical
_exptl_absorpt_process_details '(X-RED; Stoe & Cie, 1999)'
_exptl_crystal_colour colourless
_exptl_crystal_density_diffrn 1.271
_exptl_crystal_density_meas ?
_exptl_crystal_density_method 'not measured'
_exptl_crystal_description plate
_exptl_crystal_F_000 688
_exptl_crystal_size_max 0.35
_exptl_crystal_size_mid 0.11
_exptl_crystal_size_min 0.07
_refine_diff_density_max 0.301
_refine_diff_density_min -0.220
_refine_ls_extinction_method none
_refine_ls_goodness_of_fit_ref 0.970
_refine_ls_hydrogen_treatment mixed
_refine_ls_matrix_type full
_refine_ls_number_parameters 221
_refine_ls_number_reflns 3892
_refine_ls_number_restraints 0
_refine_ls_restrained_S_all 0.970
_refine_ls_R_factor_all 0.2483
_refine_ls_R_factor_gt 0.0878
_refine_ls_shift/su_max <0.001
_refine_ls_shift/su_mean 0.000
_refine_ls_structure_factor_coef Fsqd
_refine_ls_weighting_details 'w = 1/[\s^2^(Fo^2^)+(0.1058P)^2^] where P = (Fo^2^+2Fc^2^)/3'
_refine_ls_weighting_scheme calc
_refine_ls_wR_factor_gt 0.2135
_refine_ls_wR_factor_ref 0.2729
_reflns_number_gt 1256
_reflns_number_total 3892
_reflns_threshold_expression I>2\s(I)
_cod_data_source_file bt6126.cif
_cod_data_source_block II
_cod_depositor_comments
;
The following automatic conversions were performed:

'_exptl_crystal_density_meas' value 'not measured' was changed to '?'
- the value is perceived as not measured.

Automatic conversion script
Id: cif_fix_values 3008 2015-01-20 13:52:24Z robertas 
;
_cod_original_sg_symbol_H-M 'P 21/c'
_cod_database_code 2201028
_cod_database_fobs_code 2201028

loop_
_symmetry_equiv_pos_as_xyz
'x, y, z'
'-x, y+1/2, -z+1/2'
'-x, -y, -z'
'x, -y-1/2, z-1/2'

loop_
_atom_site_label
_atom_site_fract_x
_atom_site_fract_y
_atom_site_fract_z
_atom_site_U_iso_or_equiv
_atom_site_adp_type
_atom_site_calc_flag
_atom_site_refinement_flags
_atom_site_occupancy
_atom_site_disorder_assembly
_atom_site_disorder_group
_atom_site_type_symbol
N1 0.6838(3) 0.8568(3) 0.1946(6) 0.0456(11) Uani d . 1 . . N
O1 0.5246(3) 0.8753(3) 0.5121(5) 0.0637(12) Uani d . 1 . . O
N2 0.5711(3) 0.9806(3) 0.3194(6) 0.0478(12) Uani d . 1 . . N
H2N 0.5380 1.0187 0.3662 0.035(14) Uiso d R 1 . . H
C2 0.7017(3) 0.9575(4) -0.0657(7) 0.0458(14) Uani d . 1 . . C
H2 0.7340 0.9125 -0.1180 0.055 Uiso calc R 1 . . H
C1 0.6670(3) 0.9393(3) 0.0970(7) 0.0421(13) Uani d . 1 . . C
C5 0.5962(3) 1.0859(3) 0.0764(7) 0.0421(13) Uani d . 1 . . C
H5 0.5587 1.1282 0.1223 0.050 Uiso calc R 1 . . H
O11 0.7692(2) 0.7428(3) 0.3095(6) 0.0657(12) Uani d . 1 . . O
C3 0.6884(3) 1.0420(4) -0.1499(6) 0.0415(13) Uani d . 1 . . C
C6 0.6108(3) 1.0025(4) 0.1626(7) 0.0406(13) Uani d . 1 . . C
N12 0.9199(3) 0.8478(3) 0.2993(6) 0.0524(12) Uani d . 1 . . N
H12N 0.9328 0.7865 0.3070 0.09(2) Uiso d R 1 . . H
C7 0.5653(4) 0.8952(4) 0.3807(8) 0.0485(14) Uani d . 1 . . C
C10 0.6235(4) 1.2027(4) -0.1574(8) 0.0566(16) Uani d . 1 . . C
H10A 0.5993 1.1970 -0.2783 0.085 Uiso calc R 1 . . H
H10B 0.6783 1.2334 -0.1557 0.085 Uiso calc R 1 . . H
H10C 0.5850 1.2378 -0.0898 0.085 Uiso calc R 1 . . H
C14 0.9884(3) 0.8781(4) 0.6013(8) 0.0470(14) Uani d . 1 . . C
C4 0.6358(3) 1.1081(3) -0.0760(7) 0.0405(13) Uani d . 1 . . C
C11 0.7639(3) 0.8162(4) 0.2294(7) 0.0465(14) Uani d . 1 . . C
C12 0.8449(3) 0.8640(4) 0.1738(7) 0.0514(15) Uani d . 1 . . C
H12A 0.8574 0.8419 0.0568 0.062 Uiso calc R 1 . . H
H12B 0.8342 0.9297 0.1648 0.062 Uiso calc R 1 . . H
C13 0.9091(4) 0.8882(4) 0.4706(8) 0.0574(16) Uani d . 1 . . C
H13A 0.8602 0.8595 0.5211 0.069 Uiso calc R 1 . . H
H13B 0.8961 0.9532 0.4548 0.069 Uiso calc R 1 . . H
C9 0.7303(4) 1.0605(4) -0.3209(8) 0.0642(18) Uani d . 1 . . C
H9A 0.6879 1.0841 -0.4090 0.096 Uiso calc R 1 . . H
H9B 0.7541 1.0043 -0.3634 0.096 Uiso calc R 1 . . H
H9C 0.7757 1.1050 -0.2991 0.096 Uiso calc R 1 . . H
C15 0.9830(5) 0.8997(4) 0.7768(9) 0.0703(19) Uani d . 1 . . C
H15 0.9304 0.9203 0.8129 0.084 Uiso calc R 1 . . H
C8 0.6106(4) 0.8212(4) 0.2840(8) 0.0574(16) Uani d . 1 . . C
H8A 0.6308 0.7740 0.3686 0.069 Uiso calc R 1 . . H
H8B 0.5698 0.7928 0.1964 0.069 Uiso calc R 1 . . H
C19 1.0677(4) 0.8508(4) 0.5506(9) 0.0667(18) Uani d . 1 . . C
H19 1.0734 0.8364 0.4315 0.080 Uiso calc R 1 . . H
C18 1.1391(4) 0.8442(5) 0.6711(11) 0.081(2) Uani d . 1 . . C
H18 1.1923 0.8261 0.6338 0.098 Uiso calc R 1 . . H
C16 1.0522(6) 0.8924(5) 0.9036(9) 0.083(2) Uani d . 1 . . C
H16 1.0460 0.9058 1.0229 0.099 Uiso calc R 1 . . H
C17 1.1303(5) 0.8648(5) 0.8479(12) 0.086(2) Uani d . 1 . . C
H17 1.1779 0.8600 0.9305 0.104 Uiso calc R 1 . . H

loop_
_atom_site_aniso_label
_atom_site_aniso_U_11
_atom_site_aniso_U_22
_atom_site_aniso_U_33
_atom_site_aniso_U_12
_atom_site_aniso_U_13
_atom_site_aniso_U_23
N1 0.047(3) 0.038(2) 0.054(3) 0.002(2) 0.018(2) 0.005(2)
O1 0.076(3) 0.059(3) 0.060(3) -0.008(2) 0.036(2) 0.004(2)
N2 0.056(3) 0.044(3) 0.045(3) -0.001(2) 0.017(2) -0.003(2)
C2 0.052(3) 0.046(3) 0.041(3) 0.001(3) 0.013(3) -0.001(3)
C1 0.050(3) 0.033(3) 0.043(3) 0.000(3) 0.004(3) -0.003(3)
C5 0.039(3) 0.038(3) 0.049(3) 0.004(2) 0.005(3) -0.008(3)
O11 0.062(3) 0.046(2) 0.089(3) -0.001(2) 0.003(2) 0.022(2)
C3 0.043(3) 0.049(3) 0.032(3) -0.001(3) 0.003(2) -0.001(3)
C6 0.041(3) 0.043(3) 0.039(3) -0.003(2) 0.008(2) -0.003(3)
N12 0.054(3) 0.051(3) 0.053(3) 0.006(2) 0.007(2) 0.000(2)
C7 0.047(3) 0.051(4) 0.050(3) -0.009(3) 0.017(3) -0.003(3)
C10 0.057(4) 0.051(4) 0.062(4) 0.006(3) 0.011(3) 0.011(3)
C14 0.045(3) 0.040(3) 0.056(4) -0.006(3) 0.007(3) -0.003(3)
C4 0.043(3) 0.038(3) 0.041(3) 0.000(2) 0.004(3) -0.003(3)
C11 0.054(4) 0.033(3) 0.053(4) -0.005(3) 0.007(3) 0.008(3)
C12 0.049(3) 0.053(4) 0.052(3) -0.002(3) 0.001(3) 0.011(3)
C13 0.057(4) 0.052(4) 0.064(4) 0.004(3) 0.012(3) -0.006(3)
C9 0.075(4) 0.068(4) 0.053(4) 0.015(3) 0.028(3) 0.014(3)
C15 0.078(5) 0.066(4) 0.069(5) -0.001(4) 0.017(4) -0.009(4)
C8 0.056(4) 0.047(3) 0.071(4) -0.005(3) 0.022(3) 0.000(3)
C19 0.067(4) 0.073(5) 0.060(4) 0.002(4) 0.005(4) 0.008(3)
C18 0.052(4) 0.096(6) 0.095(6) -0.001(4) -0.004(4) 0.016(5)
C16 0.105(6) 0.085(5) 0.056(4) -0.009(5) -0.006(5) -0.004(4)
C17 0.088(6) 0.076(5) 0.090(6) -0.012(4) -0.025(5) 0.010(5)

loop_
_atom_type_symbol
_atom_type_description
_atom_type_scat_dispersion_real
_atom_type_scat_dispersion_imag
_atom_type_scat_source
C C 0.0033 0.0016 'International Tables Vol C Tables 4.2.6.8 and 6.1.1.4'
H H 0.0000 0.0000 'International Tables Vol C Tables 4.2.6.8 and 6.1.1.4'
N N 0.0061 0.0033 'International Tables Vol C Tables 4.2.6.8 and 6.1.1.4'
O O 0.0106 0.0060 'International Tables Vol C Tables 4.2.6.8 and 6.1.1.4'

loop_
_geom_angle_atom_site_label_1
_geom_angle_atom_site_label_2
_geom_angle_atom_site_label_3
_geom_angle
_geom_angle_publ_flag
C11 N1 C1 125.8(4) no
C11 N1 C8 118.8(4) no
C1 N1 C8 114.8(4) no
C7 N2 C6 123.2(5) no
C7 N2 H2N 113.8 no
C6 N2 H2N 121.2 no
C3 C2 C1 120.8(5) no
C3 C2 H2 119.6 no
C1 C2 H2 119.6 no
C6 C1 C2 118.8(5) no
C6 C1 N1 118.1(4) no
C2 C1 N1 123.0(5) no
C4 C5 C6 121.7(5) no
C4 C5 H5 119.1 no
C6 C5 H5 119.1 no
C2 C3 C4 119.6(5) no
C2 C3 C9 119.2(5) no
C4 C3 C9 121.2(5) no
C1 C6 C5 119.9(5) no
C1 C6 N2 118.5(5) no
C5 C6 N2 121.6(5) no
C13 N12 C12 111.8(4) no
C13 N12 H12N 112.4 no
C12 N12 H12N 110.9 no
O1 C7 N2 123.0(5) no
O1 C7 C8 120.1(5) no
N2 C7 C8 116.9(5) no
C4 C10 H10A 109.5 no
C4 C10 H10B 109.5 no
H10A C10 H10B 109.5 no
C4 C10 H10C 109.5 no
H10A C10 H10C 109.5 no
H10B C10 H10C 109.5 no
C15 C14 C19 117.2(6) no
C15 C14 C13 119.7(5) no
C19 C14 C13 123.1(5) no
C5 C4 C3 118.7(5) no
C5 C4 C10 119.9(5) no
C3 C4 C10 121.4(5) no
O11 C11 N1 119.4(5) no
O11 C11 C12 120.4(5) no
N1 C11 C12 120.1(4) no
N12 C12 C11 112.6(4) no
N12 C12 H12A 109.1 no
C11 C12 H12A 109.1 no
N12 C12 H12B 109.1 no
C11 C12 H12B 109.1 no
H12A C12 H12B 107.8 no
N12 C13 C14 113.3(5) no
N12 C13 H13A 108.9 no
C14 C13 H13A 108.9 no
N12 C13 H13B 108.9 no
C14 C13 H13B 108.9 no
H13A C13 H13B 107.7 no
C3 C9 H9A 109.5 no
C3 C9 H9B 109.5 no
H9A C9 H9B 109.5 no
C3 C9 H9C 109.5 no
H9A C9 H9C 109.5 no
H9B C9 H9C 109.5 no
C14 C15 C16 123.1(7) no
C14 C15 H15 118.5 no
C16 C15 H15 118.5 no
N1 C8 C7 112.3(4) no
N1 C8 H8A 109.1 no
C7 C8 H8A 109.1 no
N1 C8 H8B 109.1 no
C7 C8 H8B 109.1 no
H8A C8 H8B 107.9 no
C14 C19 C18 121.9(6) no
C14 C19 H19 119.0 no
C18 C19 H19 119.0 no
C19 C18 C17 118.9(7) no
C19 C18 H18 120.6 no
C17 C18 H18 120.6 no
C17 C16 C15 118.0(7) no
C17 C16 H16 121.0 no
C15 C16 H16 121.0 no
C16 C17 C18 120.9(7) no
C16 C17 H17 119.6 no
C18 C17 H17 119.6 no

loop_
_geom_bond_atom_site_label_1
_geom_bond_atom_site_label_2
_geom_bond_site_symmetry_2
_geom_bond_distance
_geom_bond_publ_flag
N1 C11 . 1.383(6) no
N1 C1 . 1.418(6) no
N1 C8 . 1.460(6) no
O1 C7 . 1.247(6) no
N2 C7 . 1.329(6) no
N2 C6 . 1.408(6) no
N2 H2N . 0.8491 no
C2 C3 . 1.389(7) no
C2 C1 . 1.399(7) no
C2 H2 . 0.9300 no
C1 C6 . 1.384(7) no
C5 C4 . 1.380(7) no
C5 C6 . 1.385(7) no
C5 H5 . 0.9300 no
O11 C11 . 1.223(6) no
C3 C4 . 1.402(7) no
C3 C9 . 1.510(7) no
N12 C13 . 1.437(7) no
N12 C12 . 1.460(6) no
N12 H12N . 0.9138 no
C7 C8 . 1.503(7) no
C10 C4 . 1.510(7) no
C10 H10A . 0.9600 no
C10 H10B . 0.9600 no
C10 H10C . 0.9600 no
C14 C15 . 1.365(8) no
C14 C19 . 1.376(7) no
C14 C13 . 1.521(8) no
C11 C12 . 1.523(7) no
C12 H12A . 0.9700 no
C12 H12B . 0.9700 no
C13 H13A . 0.9700 no
C13 H13B . 0.9700 no
C9 H9A . 0.9600 no
C9 H9B . 0.9600 no
C9 H9C . 0.9600 no
C15 C16 . 1.384(9) no
C15 H15 . 0.9300 no
C8 H8A . 0.9700 no
C8 H8B . 0.9700 no
C19 C18 . 1.380(8) no
C19 H19 . 0.9300 no
C18 C17 . 1.380(10) no
C18 H18 . 0.9300 no
C16 C17 . 1.372(10) no
C16 H16 . 0.9300 no
C17 H17 . 0.9300 no

loop_
_geom_hbond_atom_site_label_D
_geom_hbond_atom_site_label_H
_geom_hbond_atom_site_label_A
_geom_hbond_site_symmetry_A
_geom_hbond_distance_DH
_geom_hbond_distance_HA
_geom_hbond_distance_DA
_geom_hbond_angle_DHA
C8 H8A O11 . 0.97 2.27 2.705(7) 106.0
C19 H19 N12 . 0.93 2.51 2.857(8) 102.0
N2 H2N O1 3_676 0.85 2.07 2.913(6) 170.6
C2 H2 O11 4_575 0.93 2.39 3.255(7) 154.0
C12 H12A O11 4_575 0.97 2.54 3.285(7) 133.5

loop_
_geom_torsion_atom_site_label_1
_geom_torsion_atom_site_label_2
_geom_torsion_atom_site_label_3
_geom_torsion_atom_site_label_4
_geom_torsion
_geom_torsion_publ_flag
N1 C1 C6 N2 -1.9(7) yes
C1 C6 N2 C7 -19.1(7) yes
C6 N2 C7 C8 5.5(8) yes
N2 C7 C8 N1 26.3(7) yes
C7 C8 N1 C1 -45.7(6) yes
C8 N1 C1 C6 34.2(7) yes
C8 N1 C11 O11 12.0(8) yes
C1 N1 C11 O11 -177.1(5) yes
C8 N1 C11 C12 -166.0(5) yes
C1 N1 C11 C12 4.9(8) yes
N1 C11 C12 N12 145.6(5) yes
C11 C12 N12 C13 -65.3(6) yes
C12 N12 C13 C14 -176.3(4) yes
N12 C13 C14 C15 -169.5(5) yes
N12 C13 C14 C19 12.9(8) yes

loop_
_cod_related_entry_id
_cod_related_entry_database
_cod_related_entry_code
1 ChemSpider 21132429
